data_1535557
loop_
_publ_author_name
'Moss, M.A.'
'Jeitschko, W.'

_publ_section_title
;
 Kristallstrukturen und Eigenschaften der Thorium-NickelCarbide Th3 Ni5 C5
 und Th2 Ni C2
;
_journal_name_full 'Zeitschrift fuer Anorganische und Allgemeine Chemie'
_journal_page_first 57
_journal_page_last 67
_journal_volume 603
_journal_year 1991
_chemical_formula_sum 'C4.79 Ni4.96 Th3'
_chemical_name_systematic 'Th3 Ni4.96 C4.79'
_space_group_IT_number 63
_symmetry_space_group_name_Hall '-C 2c 2'
_symmetry_space_group_name_H-M 'C m c m'
_cell_angle_alpha 90
_cell_angle_beta 90
_cell_angle_gamma 90
_cell_formula_units_Z 4
_cell_length_a 13.925
_cell_length_b 7.142
_cell_length_c 7.042
_cell_volume 700.343
_citation_journal_id_ASTM ZAACAB
_cod_data_source_file Moss_ZAACAB_1991_80.cif
_cod_data_source_block C4.79Ni4.96Th3
_cod_original_cell_volume 700.3434
_cod_database_code 1535557

loop_
_symmetry_equiv_pos_as_xyz
x,y,z
-x,-y,z+1/2
x,-y,-z
-x,y,-z+1/2
-x,-y,-z
x,y,-z-1/2
-x,y,z
x,-y,z-1/2
x+1/2,y+1/2,z
-x+1/2,-y+1/2,z+1/2
x+1/2,-y+1/2,-z
-x+1/2,y+1/2,-z+1/2
-x+1/2,-y+1/2,-z
x+1/2,y+1/2,-z-1/2
-x+1/2,y+1/2,z
x+1/2,-y+1/2,z-1/2

loop_
_atom_site_label
_atom_site_type_symbol
_atom_site_fract_x
_atom_site_fract_y
_atom_site_fract_z
_atom_site_occupancy
_atom_site_U_iso_or_equiv
Ni2 Ni 0 0.0574 0.25 1 0.0
C2 C 0 0 0 0.79 0.0
Th1 Th 0.22364 0.13165 0.25 1 0.0
Th2 Th 0 0.4739 0.25 1 0.0
C1 C 0.1513 0.407 0.021 1 0.0
Ni1 Ni 0.40949 0.3187 0.0587 0.989 0.0
